data_1528095
loop_
_publ_author_name
'Stocks, K.'
'Eulenberger, G.'
'Hahn, H.'

_publ_section_title
;
 Ueber Silicid- und Germanidchalkogenide des Thoriums
;
_journal_name_full 'Zeitschrift fuer Anorganische und Allgemeine Chemie'
_journal_page_first 139
_journal_page_last 148
_journal_volume 472
_journal_year 1981
_chemical_formula_sum 'Ge S Th'
_chemical_name_systematic 'Th Ge S'
_space_group_IT_number 139
_symmetry_space_group_name_Hall '-I 4 2'
_symmetry_space_group_name_H-M 'I 4/m m m'
_cell_angle_alpha 90
_cell_angle_beta 90
_cell_angle_gamma 90
_cell_formula_units_Z 4
_cell_length_a 3.9411
_cell_length_b 3.9411
_cell_length_c 17.1395
_cell_volume 266.215
_citation_journal_id_ASTM ZAACAB
_cod_data_source_file Stocks_ZAACAB_1981_1344.cif
_cod_data_source_block Ge1S1Th1
_cod_original_cell_volume 266.2153
_cod_original_formula_sum 'Ge1 S1 Th1'
_cod_database_code 1528095

loop_
_symmetry_equiv_pos_as_xyz
x,y,z
-y,x,z
-x,-y,z
y,-x,z
x,-y,-z
y,x,-z
-x,y,-z
-y,-x,-z
-x,-y,-z
y,-x,-z
x,y,-z
-y,x,-z
-x,y,z
-y,-x,z
x,-y,z
y,x,z
x+1/2,y+1/2,z+1/2
-y+1/2,x+1/2,z+1/2
-x+1/2,-y+1/2,z+1/2
y+1/2,-x+1/2,z+1/2
x+1/2,-y+1/2,-z+1/2
y+1/2,x+1/2,-z+1/2
-x+1/2,y+1/2,-z+1/2
-y+1/2,-x+1/2,-z+1/2
-x+1/2,-y+1/2,-z+1/2
y+1/2,-x+1/2,-z+1/2
x+1/2,y+1/2,-z+1/2
-y+1/2,x+1/2,-z+1/2
-x+1/2,y+1/2,z+1/2
-y+1/2,-x+1/2,z+1/2
x+1/2,-y+1/2,z+1/2
y+1/2,x+1/2,z+1/2

loop_
_atom_site_label
_atom_site_type_symbol
_atom_site_fract_x
_atom_site_fract_y
_atom_site_fract_z
_atom_site_occupancy
_atom_site_U_iso_or_equiv
Ge1 Ge 0 0.5 0 1 0.0
Th1 Th 0 0 0.1394 1 0.0
S1 S 0 0 0.3113 1 0.0
